data_7709809
loop_
_publ_author_name
'Wang, Jia'
'Huang, Xiange'
'Li, Hegen'
'Yan, Deyue'
'Huang, Wei'

_publ_section_title
;
 Two Zn(ii) coordination polymers with anticancer drug norcantharidin as
 ligands for cancer chemotherapy
;
_journal_name_full 'Dalton Transactions'
_journal_paper_doi 10.1039/D2DT00300G
_journal_year 2022
_chemical_formula_moiety 'C8 H12 O7 Zn'
_chemical_formula_sum 'C8 H12 O7 Zn'
_chemical_formula_weight 285.55
_space_group_crystal_system monoclinic
_space_group_IT_number 14
_space_group_name_Hall '-P 2ybc'
_space_group_name_H-M_alt 'P 1 21/c 1'
_atom_sites_solution_hydrogens mixed
_audit_creation_method SHELXL-2016/6
_audit_update_record
;
2019-03-08 deposited with the CCDC.	2022-03-09 downloaded from the CCDC.
;
_cell_angle_alpha 90
_cell_angle_beta 107.1510(10)
_cell_angle_gamma 90
_cell_formula_units_Z 4
_cell_length_a 11.0956(3)
_cell_length_b 8.5168(2)
_cell_length_c 10.9183(3)
_cell_measurement_reflns_used 9445
_cell_measurement_temperature 297(2)
_cell_measurement_theta_max 68.23
_cell_measurement_theta_min 4.99
_cell_volume 985.89(4)
_computing_structure_refinement 'SHELXL-2016/6 (Sheldrick, 2016)'
_computing_structure_solution 'SHELXT 2014/5 (Sheldrick, 2014)'
_diffrn_ambient_temperature 297(2)
_diffrn_measured_fraction_theta_full 0.997
_diffrn_measured_fraction_theta_max 0.997
_diffrn_measurement_device_type 'Bruker APEX-II CCD'
_diffrn_measurement_method '\f and \w scans'
_diffrn_radiation_type CuK\a
_diffrn_radiation_wavelength 1.54178
_diffrn_reflns_av_R_equivalents 0.0304
_diffrn_reflns_av_unetI/netI 0.0188
_diffrn_reflns_Laue_measured_fraction_full 0.997
_diffrn_reflns_Laue_measured_fraction_max 0.997
_diffrn_reflns_limit_h_max 12
_diffrn_reflns_limit_h_min -13
_diffrn_reflns_limit_k_max 10
_diffrn_reflns_limit_k_min -10
_diffrn_reflns_limit_l_max 12
_diffrn_reflns_limit_l_min -13
_diffrn_reflns_number 11780
_diffrn_reflns_point_group_measured_fraction_full 0.997
_diffrn_reflns_point_group_measured_fraction_max 0.997
_diffrn_reflns_theta_full 67.679
_diffrn_reflns_theta_max 68.227
_diffrn_reflns_theta_min 6.667
_exptl_absorpt_coefficient_mu 3.710
_exptl_crystal_colour colorless
_exptl_crystal_density_diffrn 1.924
_exptl_crystal_description block
_exptl_crystal_F_000 584
_exptl_crystal_size_max 0.220
_exptl_crystal_size_mid 0.200
_exptl_crystal_size_min 0.190
_exptl_transmission_factor_max 0.7531
_exptl_transmission_factor_min 0.5280
_refine_diff_density_max 0.327
_refine_diff_density_min -0.801
_refine_diff_density_rms 0.072
_refine_ls_extinction_method none
_refine_ls_goodness_of_fit_ref 1.092
_refine_ls_hydrogen_treatment mixed
_refine_ls_matrix_type full
_refine_ls_number_parameters 159
_refine_ls_number_reflns 1801
_refine_ls_number_restraints 0
_refine_ls_restrained_S_all 1.092
_refine_ls_R_factor_all 0.0279
_refine_ls_R_factor_gt 0.0271
_refine_ls_shift/su_max 0.001
_refine_ls_shift/su_mean 0.000
_refine_ls_structure_factor_coef Fsqd
_refine_ls_weighting_details 'w=1/[\s^2^(Fo^2^)+(0.0497P)^2^+0.7353P] where P=(Fo^2^+2Fc^2^)/3'
_refine_ls_weighting_scheme calc
_refine_ls_wR_factor_gt 0.0803
_refine_ls_wR_factor_ref 0.0812
_reflns_Friedel_coverage 0.000
_reflns_number_gt 1744
_reflns_number_total 1801
_reflns_threshold_expression 'I > 2\s(I)'
_cod_data_source_file d2dt00300g2.cif
_cod_data_source_block ta_a
_cod_original_sg_symbol_H-M 'P 21/c'
_cod_database_code 7709809
_shelx_shelxl_version_number 2016/6
_shelx_space_group_comment
;
The symmetry employed for this shelxl refinement is uniquely defined
by the following loop, which should always be used as a source of
symmetry information in preference to the above space-group names.
They are only intended as comments.
;
_shelx_estimated_absorpt_t_min 0.496
_shelx_estimated_absorpt_t_max 0.539

loop_
_space_group_symop_operation_xyz
'x, y, z'
'-x, y+1/2, -z+1/2'
'-x, -y, -z'
'x, -y-1/2, z-1/2'

loop_
_atom_site_label
_atom_site_type_symbol
_atom_site_fract_x
_atom_site_fract_y
_atom_site_fract_z
_atom_site_U_iso_or_equiv
_atom_site_adp_type
_atom_site_occupancy
_atom_site_site_symmetry_order
_atom_site_calc_flag
_atom_site_refinement_flags_posn
_atom_site_refinement_flags_adp
_atom_site_refinement_flags_occupancy
_atom_site_disorder_assembly
_atom_site_disorder_group
Zn1 Zn 0.59648(2) 0.23555(3) 0.71679(3) 0.02289(14) Uani 1 1 d . . . . .
C1 C 0.1273(2) 0.6232(3) 0.7253(2) 0.0266(5) Uani 1 1 d . . . . .
H1 H 0.098244 0.711101 0.665995 0.032 Uiso 1 1 calc R U . . .
O1 O 0.23627(13) 0.66087(17) 0.83328(14) 0.0236(3) Uani 1 1 d . . . . .
O2 O 0.23904(19) 0.4493(2) 0.47520(16) 0.0415(5) Uani 1 1 d . . . . .
H2 H 0.662(3) 0.516(4) 0.761(3) 0.048(10) Uiso 1 1 d . . . . .
C2 C 0.0308(2) 0.5698(3) 0.7918(3) 0.0381(6) Uani 1 1 d . . . . .
H2A H -0.028968 0.495885 0.739327 0.046 Uiso 1 1 calc R U . . .
H2B H -0.014666 0.658312 0.812495 0.046 Uiso 1 1 calc R U . . .
H9 H 0.457(4) 0.344(5) 0.515(4) 0.072(15) Uiso 1 1 d . . . . .
O4 O 0.46788(14) 0.49811(17) 0.82558(17) 0.0303(4) Uani 1 1 d . . . . .
C4 C 0.2453(2) 0.5080(3) 0.8957(2) 0.0236(4) Uani 1 1 d . . . . .
H4 H 0.314751 0.500314 0.975437 0.028 Uiso 1 1 calc R U . . .
O3 O 0.31783(15) 0.6521(2) 0.60044(14) 0.0311(4) Uani 1 1 d . . . . .
H3 H 0.556(4) 0.334(5) 0.490(4) 0.070(13) Uiso 1 1 d . . . . .
C3 C 0.1159(2) 0.4906(3) 0.9143(2) 0.0334(5) Uani 1 1 d . . . . .
H3A H 0.111048 0.544475 0.990981 0.040 Uiso 1 1 calc R U . . .
H3B H 0.093722 0.381081 0.918928 0.040 Uiso 1 1 calc R U . . .
O6 O 0.5126(2) 0.3046(3) 0.53120(17) 0.0425(5) Uani 1 1 d . . . . .
C6 C 0.17478(19) 0.4820(2) 0.6645(2) 0.0226(4) Uani 1 1 d . . . . .
H6 H 0.103701 0.414399 0.620520 0.027 Uiso 1 1 calc R U . . .
O5 O 0.42773(15) 0.25649(16) 0.74975(17) 0.0261(4) Uani 1 1 d . . . . .
C5 C 0.25934(18) 0.3974(2) 0.78943(19) 0.0207(4) Uani 1 1 d . . . . .
H5 H 0.225161 0.293403 0.798469 0.025 Uiso 1 1 calc R U . . .
C8 C 0.39543(18) 0.3844(2) 0.78946(19) 0.0209(4) Uani 1 1 d . . . . .
O7 O 0.69577(16) 0.4510(2) 0.74697(17) 0.0290(4) Uani 1 1 d . . . . .
H7 H 0.723(3) 0.474(2) 0.677(3) 0.044 Uiso 1 1 calc R U . . .
C7 C 0.2482(2) 0.5305(3) 0.57167(19) 0.0245(4) Uani 1 1 d . . . . .

loop_
_atom_site_aniso_label
_atom_site_aniso_U_11
_atom_site_aniso_U_22
_atom_site_aniso_U_33
_atom_site_aniso_U_23
_atom_site_aniso_U_13
_atom_site_aniso_U_12
Zn1 0.0232(2) 0.0247(2) 0.0236(2) 0.00419(10) 0.01122(14) 0.00285(10)
C1 0.0197(10) 0.0291(11) 0.0314(11) 0.0036(9) 0.0081(8) 0.0050(9)
O1 0.0243(7) 0.0227(7) 0.0277(8) -0.0031(6) 0.0136(6) -0.0010(6)
O2 0.0633(12) 0.0409(10) 0.0255(9) -0.0116(7) 0.0212(8) -0.0175(9)
C2 0.0226(11) 0.0486(15) 0.0482(15) -0.0015(12) 0.0185(10) 0.0042(10)
O4 0.0210(8) 0.0232(8) 0.0500(10) 0.0027(7) 0.0152(7) 0.0005(6)
C4 0.0239(10) 0.0281(11) 0.0221(10) 0.0018(8) 0.0118(8) -0.0006(8)
O3 0.0390(9) 0.0372(9) 0.0204(7) -0.0060(6) 0.0141(6) -0.0144(7)
C3 0.0310(12) 0.0398(13) 0.0385(13) -0.0019(10) 0.0241(10) -0.0028(10)
O6 0.0429(12) 0.0642(13) 0.0235(9) 0.0117(9) 0.0146(9) 0.0138(11)
C6 0.0193(10) 0.0253(10) 0.0227(10) -0.0017(8) 0.0057(8) -0.0034(8)
O5 0.0251(8) 0.0238(8) 0.0341(9) 0.0012(6) 0.0159(7) 0.0045(6)
C5 0.0202(10) 0.0191(9) 0.0254(10) 0.0028(8) 0.0108(8) -0.0002(8)
C8 0.0224(10) 0.0204(10) 0.0230(10) 0.0075(7) 0.0115(8) 0.0037(7)
O7 0.0319(9) 0.0233(8) 0.0361(9) -0.0008(7) 0.0165(7) 0.0026(7)
C7 0.0272(10) 0.0281(10) 0.0177(10) 0.0004(8) 0.0060(8) -0.0011(9)

loop_
_atom_type_symbol
_atom_type_description
_atom_type_scat_dispersion_real
_atom_type_scat_dispersion_imag
_atom_type_scat_source
C C 0.0181 0.0091 'International Tables Vol C Tables 4.2.6.8 and 6.1.1.4'
H H 0.0000 0.0000 'International Tables Vol C Tables 4.2.6.8 and 6.1.1.4'
O O 0.0492 0.0322 'International Tables Vol C Tables 4.2.6.8 and 6.1.1.4'
Zn Zn -1.5491 0.6778 'International Tables Vol C Tables 4.2.6.8 and 6.1.1.4'

loop_
_geom_angle_atom_site_label_1
_geom_angle_atom_site_label_2
_geom_angle_atom_site_label_3
_geom_angle
_geom_angle_site_symmetry_1
_geom_angle_site_symmetry_3
_geom_angle_publ_flag
O5 Zn1 O6 88.62(9) . . ?
O5 Zn1 O3 92.58(7) . 2_646 ?
O6 Zn1 O3 176.44(8) . 2_646 ?
O5 Zn1 O7 111.33(7) . . ?
O6 Zn1 O7 88.21(9) . . ?
O3 Zn1 O7 94.46(7) 2_646 . ?
O5 Zn1 O4 81.63(6) . 2_646 ?
O6 Zn1 O4 91.84(9) . 2_646 ?
O3 Zn1 O4 85.03(7) 2_646 2_646 ?
O7 Zn1 O4 167.03(7) . 2_646 ?
O5 Zn1 O1 167.25(6) . 2_646 ?
O6 Zn1 O1 90.46(8) . 2_646 ?
O3 Zn1 O1 87.63(6) 2_646 2_646 ?
O7 Zn1 O1 81.34(6) . 2_646 ?
O4 Zn1 O1 85.69(6) 2_646 2_646 ?
O1 C1 C2 102.19(18) . . ?
O1 C1 C6 102.35(16) . . ?
C2 C1 C6 110.41(19) . . ?
O1 C1 H1 113.6 . . ?
C2 C1 H1 113.6 . . ?
C6 C1 H1 113.6 . . ?
C1 O1 C4 96.20(15) . . ?
C1 O1 Zn1 115.27(12) . 2_656 ?
C4 O1 Zn1 115.54(11) . 2_656 ?
C1 C2 C3 101.90(18) . . ?
C1 C2 H2A 111.4 . . ?
C3 C2 H2A 111.4 . . ?
C1 C2 H2B 111.4 . . ?
C3 C2 H2B 111.4 . . ?
H2A C2 H2B 109.3 . . ?
C8 O4 Zn1 121.38(13) . 2_656 ?
O1 C4 C3 102.24(17) . . ?
O1 C4 C5 101.69(15) . . ?
C3 C4 C5 110.62(18) . . ?
O1 C4 H4 113.7 . . ?
C3 C4 H4 113.7 . . ?
C5 C4 H4 113.7 . . ?
C7 O3 Zn1 126.15(13) . 2_656 ?
C4 C3 C2 101.69(18) . . ?
C4 C3 H3A 111.4 . . ?
C2 C3 H3A 111.4 . . ?
C4 C3 H3B 111.4 . . ?
C2 C3 H3B 111.4 . . ?
H3A C3 H3B 109.3 . . ?
Zn1 O6 H9 121(4) . . ?
Zn1 O6 H3 119(3) . . ?
H9 O6 H3 111(5) . . ?
C7 C6 C1 112.97(18) . . ?
C7 C6 C5 113.40(16) . . ?
C1 C6 C5 100.09(16) . . ?
C7 C6 H6 110.0 . . ?
C1 C6 H6 110.0 . . ?
C5 C6 H6 110.0 . . ?
C8 O5 Zn1 120.67(13) . . ?
C8 C5 C4 111.56(17) . . ?
C8 C5 C6 111.79(16) . . ?
C4 C5 C6 101.86(16) . . ?
C8 C5 H5 110.5 . . ?
C4 C5 H5 110.5 . . ?
C6 C5 H5 110.5 . . ?
O4 C8 O5 123.86(19) . . ?
O4 C8 C5 119.58(18) . . ?
O5 C8 C5 116.55(18) . . ?
Zn1 O7 H2 115(3) . . ?
Zn1 O7 H7 109.5 . . ?
H2 O7 H7 110.0 . . ?
O2 C7 O3 123.7(2) . . ?
O2 C7 C6 119.04(19) . . ?
O3 C7 C6 117.25(18) . . ?

loop_
_geom_bond_atom_site_label_1
_geom_bond_atom_site_label_2
_geom_bond_distance
_geom_bond_site_symmetry_2
_geom_bond_publ_flag
Zn1 O5 2.0161(16) . ?
Zn1 O6 2.0510(19) . ?
Zn1 O3 2.0670(15) 2_646 ?
Zn1 O7 2.1158(17) . ?
Zn1 O4 2.1490(15) 2_646 ?
Zn1 O1 2.1783(14) 2_646 ?
C1 O1 1.454(3) . ?
C1 C2 1.530(3) . ?
C1 C6 1.539(3) . ?
C1 H1 0.9800 . ?
O1 C4 1.459(3) . ?
O2 C7 1.239(3) . ?
C2 C3 1.546(4) . ?
C2 H2A 0.9700 . ?
C2 H2B 0.9700 . ?
O4 C8 1.246(3) . ?
C4 C3 1.516(3) . ?
C4 C5 1.537(3) . ?
C4 H4 0.9800 . ?
O3 C7 1.275(3) . ?
C3 H3A 0.9700 . ?
C3 H3B 0.9700 . ?
O6 H9 0.67(4) . ?
O6 H3 0.80(5) . ?
C6 C7 1.532(3) . ?
C6 C5 1.583(3) . ?
C6 H6 0.9800 . ?
O5 C8 1.263(3) . ?
C5 C8 1.514(3) . ?
C5 H5 0.9800 . ?
O7 H2 0.71(4) . ?
O7 H7 0.92(3) . ?

loop_
_geom_hbond_atom_site_label_D
_geom_hbond_atom_site_label_H
_geom_hbond_atom_site_label_A
_geom_hbond_distance_DH
_geom_hbond_distance_HA
_geom_hbond_distance_DA
_geom_hbond_angle_DHA
_geom_hbond_site_symmetry_A
O7 H2 O4 0.71(4) 2.46(4) 2.928(2) 126(3) .
O7 H2 O5 0.71(4) 2.27(4) 2.945(2) 161(4) 2_656
O6 H9 O2 0.67(4) 2.50(5) 3.163(3) 169(5) .
O6 H3 O3 0.80(5) 1.94(5) 2.709(3) 164(4) 3_666
O7 H7 O2 0.92 1.95 2.857(2) 170.7 3_666

loop_
_geom_torsion_atom_site_label_1
_geom_torsion_atom_site_label_2
_geom_torsion_atom_site_label_3
_geom_torsion_atom_site_label_4
_geom_torsion
_geom_torsion_site_symmetry_1
_geom_torsion_site_symmetry_2
_geom_torsion_site_symmetry_3
_geom_torsion_site_symmetry_4
_geom_torsion_publ_flag
C2 C1 O1 C4 55.65(19) . . . . ?
C6 C1 O1 C4 -58.71(17) . . . . ?
C2 C1 O1 Zn1 177.72(13) . . . 2_656 ?
C6 C1 O1 Zn1 63.35(17) . . . 2_656 ?
O1 C1 C2 C3 -33.4(2) . . . . ?
C6 C1 C2 C3 74.9(2) . . . . ?
C1 O1 C4 C3 -56.97(18) . . . . ?
Zn1 O1 C4 C3 -178.83(13) 2_656 . . . ?
C1 O1 C4 C5 57.41(17) . . . . ?
Zn1 O1 C4 C5 -64.44(16) 2_656 . . . ?
O1 C4 C3 C2 35.8(2) . . . . ?
C5 C4 C3 C2 -71.9(2) . . . . ?
C1 C2 C3 C4 -1.4(2) . . . . ?
O1 C1 C6 C7 -84.7(2) . . . . ?
C2 C1 C6 C7 167.13(19) . . . . ?
O1 C1 C6 C5 36.22(18) . . . . ?
C2 C1 C6 C5 -72.0(2) . . . . ?
O1 C4 C5 C8 85.10(19) . . . . ?
C3 C4 C5 C8 -166.89(18) . . . . ?
O1 C4 C5 C6 -34.30(18) . . . . ?
C3 C4 C5 C6 73.7(2) . . . . ?
C7 C6 C5 C8 0.4(2) . . . . ?
C1 C6 C5 C8 -120.19(18) . . . . ?
C7 C6 C5 C4 119.64(18) . . . . ?
C1 C6 C5 C4 -0.96(18) . . . . ?
Zn1 O4 C8 O5 141.87(17) 2_656 . . . ?
Zn1 O4 C8 C5 -36.9(2) 2_656 . . . ?
Zn1 O5 C8 O4 -9.0(3) . . . . ?
Zn1 O5 C8 C5 169.77(13) . . . . ?
C4 C5 C8 O4 -30.5(2) . . . . ?
C6 C5 C8 O4 82.8(2) . . . . ?
C4 C5 C8 O5 150.67(18) . . . . ?
C6 C5 C8 O5 -96.0(2) . . . . ?
Zn1 O3 C7 O2 -150.45(19) 2_656 . . . ?
Zn1 O3 C7 C6 28.1(3) 2_656 . . . ?
C1 C6 C7 O2 -145.1(2) . . . . ?
C5 C6 C7 O2 101.9(2) . . . . ?
C1 C6 C7 O3 36.2(3) . . . . ?
C5 C6 C7 O3 -76.8(2) . . . . ?
